data_7717367
loop_
_publ_author_name
'Leitner, Daniel'
'Neururer, Florian Rochus'
'Hohloch, Stephan'

_publ_section_title
;
 Synthesis and Electrochemical Properties of Molybdenum Nitrido Complexes
 Supported by Redox-Active NHC and MIC Ligands
;
_journal_name_full 'Dalton Transactions'
_journal_paper_doi 10.1039/D4DT02405B
_journal_year 2024
_chemical_formula_moiety 'C35 H43 F9 Mo N4 O3, C4 H8 O, 0.9[C4H10O1]'
_chemical_formula_sum 'C42.6 H60 F9 Mo N4 O4.9'
_chemical_formula_weight 973.48
_space_group_crystal_system monoclinic
_space_group_IT_number 14
_space_group_name_Hall '-P 2yn'
_space_group_name_H-M_alt 'P 1 21/n 1'
_atom_sites_solution_hydrogens geom
_atom_sites_solution_primary dual
_audit_creation_date 2024-06-23
_audit_creation_method
;
Olex2 1.5-alpha
(compiled 2024.02.16 svn.r378c4104 for OlexSys, GUI svn.r6928)
;
_audit_update_record
;
2024-06-24 deposited with the CCDC.	2024-10-29 downloaded from the CCDC.
;
_cell_angle_alpha 90
_cell_angle_beta 96.409(2)
_cell_angle_gamma 90
_cell_formula_units_Z 4
_cell_length_a 16.7763(10)
_cell_length_b 10.5017(6)
_cell_length_c 28.0439(18)
_cell_measurement_reflns_used 5145
_cell_measurement_temperature 153.00
_cell_measurement_theta_max 22.998
_cell_measurement_theta_min 2.292
_cell_volume 4909.9(5)
_computing_cell_refinement 'SAINT V8.40B (?, 2016)'
_computing_data_reduction 'SAINT V8.40B (?, 2016)'
_computing_molecular_graphics 'Olex2 1.5-alpha (Dolomanov et al., 2009)'
_computing_publication_material 'Olex2 1.5-alpha (Dolomanov et al., 2009)'
_computing_structure_refinement 'SHELXL 2014/7 (Sheldrick, 2015)'
_computing_structure_solution 'SHELXT 2018/2 (Sheldrick, 2018)'
_diffrn_ambient_temperature 153.00
_diffrn_measured_fraction_theta_full 0.998
_diffrn_measured_fraction_theta_max 0.998
_diffrn_measurement_device_type 'Bruker D8 Quest, PhotonIII'
_diffrn_measurement_method '\f and \w scans'
_diffrn_radiation_type MoK\a
_diffrn_radiation_wavelength 0.71073
_diffrn_reflns_av_R_equivalents 0.1059
_diffrn_reflns_av_unetI/netI 0.0570
_diffrn_reflns_Laue_measured_fraction_full 0.998
_diffrn_reflns_Laue_measured_fraction_max 0.998
_diffrn_reflns_limit_h_max 19
_diffrn_reflns_limit_h_min -18
_diffrn_reflns_limit_k_max 12
_diffrn_reflns_limit_k_min -12
_diffrn_reflns_limit_l_max 33
_diffrn_reflns_limit_l_min -33
_diffrn_reflns_number 67721
_diffrn_reflns_point_group_measured_fraction_full 0.998
_diffrn_reflns_point_group_measured_fraction_max 0.998
_diffrn_reflns_theta_full 25.069
_diffrn_reflns_theta_max 25.069
_diffrn_reflns_theta_min 2.072
_diffrn_source_current 1.0
_diffrn_source_power 0.05
_diffrn_source_voltage 50.0
_diffrn_standards_number 0
_exptl_absorpt_coefficient_mu 0.344
_exptl_absorpt_correction_T_max 0.7452
_exptl_absorpt_correction_T_min 0.6616
_exptl_absorpt_correction_type multi-scan
_exptl_absorpt_process_details
;
SADABS-2016/2 (Bruker,2016/2) was used for absorption correction.
wR2(int) was 0.0692 before and 0.0459 after correction.
The Ratio of minimum to maximum transmission is 0.8878.
The \l/2 correction factor is Not present.
;
_exptl_crystal_colour red
_exptl_crystal_colour_primary red
_exptl_crystal_density_diffrn 1.317
_exptl_crystal_description plate
_exptl_crystal_F_000 2023
_exptl_crystal_size_max 0.1
_exptl_crystal_size_mid 0.08
_exptl_crystal_size_min 0.01
_refine_diff_density_max 0.475
_refine_diff_density_min -0.894
_refine_diff_density_rms 0.078
_refine_ls_extinction_method none
_refine_ls_goodness_of_fit_ref 1.044
_refine_ls_hydrogen_treatment constr
_refine_ls_matrix_type full
_refine_ls_number_parameters 564
_refine_ls_number_reflns 8700
_refine_ls_number_restraints 22
_refine_ls_restrained_S_all 1.044
_refine_ls_R_factor_all 0.0679
_refine_ls_R_factor_gt 0.0492
_refine_ls_shift/su_max 0.001
_refine_ls_shift/su_mean 0.000
_refine_ls_structure_factor_coef Fsqd
_refine_ls_weighting_details 'w=1/[\s^2^(Fo^2^)+(0.0774P)^2^+0.5937P] where P=(Fo^2^+2Fc^2^)/3'
_refine_ls_weighting_scheme calc
_refine_ls_wR_factor_gt 0.1286
_refine_ls_wR_factor_ref 0.1407
_reflns_Friedel_coverage 0.000
_reflns_number_gt 6362
_reflns_number_total 8700
_reflns_threshold_expression 'I > 2\s(I)'
_cod_data_source_file d4dt02405b2.cif
_cod_data_source_block sh_155n_0m
_cod_original_formula_sum 'C42.60 H60 F9 Mo N4 O4.90'
_cod_database_code 7717367
_shelx_shelxl_version_number 2014/7
_shelx_space_group_comment
;
The symmetry employed for this shelxl refinement is uniquely defined
by the following loop, which should always be used as a source of
symmetry information in preference to the above space-group names.
They are only intended as comments.
;
_shelx_estimated_absorpt_t_max 0.997
_shelx_estimated_absorpt_t_min 0.966
_olex2_refinement_description
;
1. Fixed Uiso
 At 1.2 times of:
  All C(H) groups, All C(H,H) groups
 At 1.5 times of:
  All C(H,H,H) groups
2. Restrained distances
 F4-C42 \\sim F4A-C42A
 with sigma of 0.02
 F6-C42 \\sim F6A-C42A
 with sigma of 0.02
 F5-C42 \\sim F5A-C42A
 with sigma of 0.02
 C40-C42 \\sim C40-C42A
 with sigma of 0.02
 F4-F6 \\sim F4A-F6A
 with sigma of 0.04
 F4-F5 \\sim F4A-F5A
 with sigma of 0.04
 F4-C40 \\sim F4A-C40
 with sigma of 0.04
 F6-F5 \\sim F6A-F5A
 with sigma of 0.04
 F6-C40 \\sim F6A-C40
 with sigma of 0.04
 F5-C40 \\sim F5A-C40
 with sigma of 0.04
3. Uiso/Uaniso restraints and constraints
Uanis(C42A) \\sim Ueq: with sigma of 0.001 and sigma for terminal atoms of 0.002
Uanis(C42) \\sim Ueq: with sigma of 0.001 and sigma for terminal atoms of 0.002
4. Others
 Sof(C42A)=Sof(F6A)=Sof(F5A)=Sof(F4A)=1-FVAR(1)
 Sof(F4)=Sof(F6)=Sof(F5)=Sof(C42)=FVAR(1)
5.a Secondary CH2 refined with riding coordinates:
 C100(H10A,H10B), C103(H10C,H10D), C102(H10E,H10F), C101(H10G,H10H)
5.b Aromatic/amide H refined with riding coordinates:
 C6(H6), C8(H8), C12(H12), C14(H14)
5.c Idealised Me refined as rotating group:
 C32(H32A,H32B,H32C), C30(H30A,H30B,H30C), C23(H23A,H23B,H23C), C61(H61A,H61B,
 H61C), C31(H31A,H31B,H31C), C28(H28A,H28B,H28C), C24(H24A,H24B,H24C), C22(H22A,
 H22B,H22C), C19(H19A,H19B,H19C), C27(H27A,H27B,H27C), C18(H18A,H18B,H18C),
 C26(H26A,H26B,H26C), C20(H20A,H20B,H20C)
;
_smtbx_masks_special_details
;
A solvent mask was calculated and 152 electrons were 
found in a volume of 1420\%A^3^ in 1 void per unit cell. 
This is consistent with the presence of 
0.9[C4H10O1] per formula unit 
which account for 151 electrons 
per unit cell.
;
_smtbx_masks_void_probe_radius 1.2
_smtbx_masks_void_truncation_radius 1.2
_olex2_submission_special_instructions 'No special instructions were received'

loop_
_space_group_symop_operation_xyz
'x, y, z'
'-x+1/2, y+1/2, -z+1/2'
'-x, -y, -z'
'x-1/2, -y-1/2, z-1/2'

loop_
_atom_site_label
_atom_site_type_symbol
_atom_site_fract_x
_atom_site_fract_y
_atom_site_fract_z
_atom_site_U_iso_or_equiv
_atom_site_adp_type
_atom_site_occupancy
_atom_site_site_symmetry_order
_atom_site_calc_flag
_atom_site_refinement_flags_posn
_atom_site_refinement_flags_adp
_atom_site_refinement_flags_occupancy
_atom_site_disorder_assembly
_atom_site_disorder_group
Mo1 Mo 0.46981(2) 0.69859(3) 0.33641(2) 0.02567(11) Uani 1 1 d . . . . .
O2 O 0.55667(15) 0.6778(2) 0.29631(8) 0.0314(6) Uani 1 1 d . . . . .
O1 O 0.37706(14) 0.6292(2) 0.36306(8) 0.0305(6) Uani 1 1 d . . . . .
O40 O 0.53992(15) 0.7200(2) 0.39825(9) 0.0321(6) Uani 1 1 d . . . . .
O100 O 0.51425(16) 0.4674(2) 0.35561(9) 0.0387(6) Uani 1 1 d . . . . .
F2 F 0.58493(18) 0.9680(2) 0.38063(10) 0.0645(8) Uani 1 1 d . . . . .
F7 F 0.58425(18) 0.8286(3) 0.51799(9) 0.0730(9) Uani 1 1 d . . . . .
F4 F 0.7044(13) 0.818(2) 0.4024(9) 0.058(5) Uani 0.40(6) 1 d D . P A 1
F1 F 0.49220(18) 0.9695(3) 0.42465(13) 0.0783(9) Uani 1 1 d . . . . .
N3 N 0.32309(19) 0.4840(3) 0.22894(11) 0.0383(8) Uani 1 1 d . . . . .
N1 N 0.43807(18) 0.5619(3) 0.23451(10) 0.0317(7) Uani 1 1 d . . . . .
F3 F 0.6118(2) 1.0090(3) 0.45408(12) 0.0988(13) Uani 1 1 d . . . . .
N10 N 0.43619(19) 0.8411(3) 0.32029(11) 0.0338(7) Uani 1 1 d . . . . .
F6 F 0.6827(10) 0.6317(11) 0.4277(5) 0.047(4) Uani 0.40(6) 1 d D . P A 1
F9 F 0.47315(18) 0.7742(4) 0.48129(11) 0.1014(13) Uani 1 1 d . . . . .
N2 N 0.38787(19) 0.4881(3) 0.20634(11) 0.0386(8) Uani 1 1 d . . . . .
F5 F 0.7134(13) 0.784(3) 0.4764(7) 0.066(5) Uani 0.40(6) 1 d D . P A 1
F8 F 0.5653(3) 0.6409(3) 0.49382(11) 0.1059(14) Uani 1 1 d . . . . .
C16 C 0.5719(2) 0.6545(3) 0.25091(13) 0.0300(8) Uani 1 1 d . . . . .
C5 C 0.2700(2) 0.5747(3) 0.30318(13) 0.0299(8) Uani 1 1 d . . . . .
C2 C 0.3303(2) 0.5529(3) 0.27086(13) 0.0302(8) Uani 1 1 d . . . . .
C10 C 0.2972(2) 0.6164(3) 0.34993(13) 0.0300(8) Uani 1 1 d . . . . .
C1 C 0.4072(2) 0.6029(3) 0.27495(12) 0.0288(8) Uani 1 1 d . . . . .
C6 C 0.1877(2) 0.5611(4) 0.28969(14) 0.0359(9) Uani 1 1 d . . . . .
H6 H 0.1698 0.5336 0.2580 0.043 Uiso 1 1 calc R U . . .
C15 C 0.6456(2) 0.6888(3) 0.23435(13) 0.0319(8) Uani 1 1 d . . . . .
C11 C 0.5137(2) 0.5937(3) 0.21889(12) 0.0309(8) Uani 1 1 d . . . . .
C7 C 0.1316(2) 0.5863(3) 0.32089(14) 0.0362(9) Uani 1 1 d . . . . .
C40 C 0.5794(2) 0.7937(4) 0.43337(13) 0.0342(9) Uani 1 1 d D . . . .
C9 C 0.2412(2) 0.6419(3) 0.38290(13) 0.0321(8) Uani 1 1 d . . . . .
C13 C 0.5984(2) 0.5987(4) 0.15495(13) 0.0385(9) Uani 1 1 d . . . . .
C29 C 0.7122(2) 0.7536(4) 0.26747(14) 0.0348(9) Uani 1 1 d . . . . .
C32 C 0.6811(2) 0.8812(4) 0.28594(15) 0.0416(10) Uani 1 1 d . . . . .
H32A H 0.6675 0.9389 0.2588 0.062 Uiso 1 1 calc R U . . .
H32B H 0.7228 0.9200 0.3086 0.062 Uiso 1 1 calc R U . . .
H32C H 0.6332 0.8654 0.3021 0.062 Uiso 1 1 calc R U . . .
C8 C 0.1606(2) 0.6246(3) 0.36670(14) 0.0367(9) Uani 1 1 d . . . . .
H8 H 0.1227 0.6401 0.3888 0.044 Uiso 1 1 calc R U . . .
C21 C 0.2681(2) 0.6890(4) 0.43405(14) 0.0393(9) Uani 1 1 d . . . . .
C42 C 0.6705(6) 0.7551(16) 0.4361(5) 0.022(6) Uani 0.40(6) 1 d D U P A 1
C12 C 0.5265(2) 0.5674(4) 0.17180(14) 0.0379(9) Uani 1 1 d . . . . .
H12 H 0.4854 0.5275 0.1509 0.046 Uiso 1 1 calc R U . . .
C43 C 0.5496(3) 0.7590(4) 0.48253(14) 0.0438(10) Uani 1 1 d . . . . .
C14 C 0.6560(2) 0.6591(4) 0.18698(14) 0.0367(9) Uani 1 1 d . . . . .
H14 H 0.7055 0.6814 0.1758 0.044 Uiso 1 1 calc R U . . .
C30 C 0.7403(2) 0.6636(4) 0.30950(15) 0.0390(9) Uani 1 1 d . . . . .
H30A H 0.6950 0.6446 0.3276 0.059 Uiso 1 1 calc R U . . .
H30B H 0.7831 0.7048 0.3307 0.059 Uiso 1 1 calc R U . . .
H30C H 0.7605 0.5843 0.2969 0.059 Uiso 1 1 calc R U . . .
C23 C 0.3248(3) 0.5926(5) 0.46053(15) 0.0516(11) Uani 1 1 d . . . . .
H23A H 0.2965 0.5119 0.4635 0.077 Uiso 1 1 calc R U . . .
H23B H 0.3435 0.6252 0.4926 0.077 Uiso 1 1 calc R U . . .
H23C H 0.3709 0.5788 0.4425 0.077 Uiso 1 1 calc R U . . .
C61 C 0.2575(2) 0.4046(4) 0.20673(16) 0.0477(11) Uani 1 1 d . . . . .
H61A H 0.2187 0.4580 0.1872 0.072 Uiso 1 1 calc R U . . .
H61B H 0.2309 0.3624 0.2318 0.072 Uiso 1 1 calc R U . . .
H61C H 0.2791 0.3402 0.1864 0.072 Uiso 1 1 calc R U . . .
C41 C 0.5670(3) 0.9366(4) 0.42340(15) 0.0453(10) Uani 1 1 d . . . . .
C25 C 0.6127(3) 0.5710(5) 0.10261(14) 0.0513(12) Uani 1 1 d . . . . .
C31 C 0.7853(2) 0.7839(4) 0.24177(16) 0.0469(11) Uani 1 1 d . . . . .
H31A H 0.8093 0.7044 0.2318 0.070 Uiso 1 1 calc R U . . .
H31B H 0.8248 0.8306 0.2635 0.070 Uiso 1 1 calc R U . . .
H31C H 0.7690 0.8363 0.2134 0.070 Uiso 1 1 calc R U . . .
C28 C 0.6985(3) 0.5978(5) 0.09257(16) 0.0621(13) Uani 1 1 d . . . . .
H28A H 0.7109 0.6879 0.0986 0.093 Uiso 1 1 calc R U . . .
H28B H 0.7042 0.5775 0.0590 0.093 Uiso 1 1 calc R U . . .
H28C H 0.7355 0.5451 0.1137 0.093 Uiso 1 1 calc R U . . .
C17 C 0.0412(2) 0.5685(4) 0.30590(16) 0.0472(11) Uani 1 1 d . . . . .
C24 C 0.3078(3) 0.8201(4) 0.43076(16) 0.0485(11) Uani 1 1 d . . . . .
H24A H 0.3565 0.8114 0.4148 0.073 Uiso 1 1 calc R U . . .
H24B H 0.3216 0.8544 0.4631 0.073 Uiso 1 1 calc R U . . .
H24C H 0.2704 0.8781 0.4123 0.073 Uiso 1 1 calc R U . . .
C100 C 0.5132(3) 0.4142(4) 0.40237(16) 0.0555(13) Uani 1 1 d . . . . .
H10A H 0.4575 0.3950 0.4085 0.067 Uiso 1 1 calc R U . . .
H10B H 0.5367 0.4746 0.4271 0.067 Uiso 1 1 calc R U . . .
C103 C 0.5671(3) 0.3938(4) 0.33033(18) 0.0583(13) Uani 1 1 d . . . . .
H10C H 0.6150 0.4447 0.3249 0.070 Uiso 1 1 calc R U . . .
H10D H 0.5398 0.3675 0.2988 0.070 Uiso 1 1 calc R U . . .
C22 C 0.1960(3) 0.7067(5) 0.46340(17) 0.0602(14) Uani 1 1 d . . . . .
H22A H 0.1605 0.7731 0.4485 0.090 Uiso 1 1 calc R U . . .
H22B H 0.2156 0.7318 0.4963 0.090 Uiso 1 1 calc R U . . .
H22C H 0.1664 0.6264 0.4640 0.090 Uiso 1 1 calc R U . . .
C19 C 0.0184(3) 0.6094(5) 0.2542(2) 0.0714(15) Uani 1 1 d . . . . .
H19A H 0.0367 0.6969 0.2500 0.107 Uiso 1 1 calc R U . . .
H19B H -0.0400 0.6054 0.2467 0.107 Uiso 1 1 calc R U . . .
H19C H 0.0438 0.5525 0.2327 0.107 Uiso 1 1 calc R U . . .
C27 C 0.5966(3) 0.4285(6) 0.09182(19) 0.0799(18) Uani 1 1 d . . . . .
H27A H 0.6317 0.3766 0.1144 0.120 Uiso 1 1 calc R U . . .
H27B H 0.6075 0.4096 0.0590 0.120 Uiso 1 1 calc R U . . .
H27C H 0.5404 0.4088 0.0953 0.120 Uiso 1 1 calc R U . . .
C102 C 0.5908(4) 0.2823(6) 0.3593(2) 0.091(2) Uani 1 1 d . . . . .
H10E H 0.5685 0.2042 0.3431 0.109 Uiso 1 1 calc R U . . .
H10F H 0.6500 0.2749 0.3640 0.109 Uiso 1 1 calc R U . . .
C18 C 0.0216(3) 0.4275(6) 0.3086(3) 0.099(2) Uani 1 1 d . . . . .
H18A H 0.0492 0.3809 0.2849 0.149 Uiso 1 1 calc R U . . .
H18B H -0.0364 0.4153 0.3016 0.149 Uiso 1 1 calc R U . . .
H18C H 0.0395 0.3956 0.3408 0.149 Uiso 1 1 calc R U . . .
C101 C 0.5608(5) 0.2973(6) 0.4034(2) 0.102(3) Uani 1 1 d . . . . .
H10G H 0.6057 0.3022 0.4295 0.122 Uiso 1 1 calc R U . . .
H10H H 0.5269 0.2233 0.4097 0.122 Uiso 1 1 calc R U . . .
C26 C 0.5555(4) 0.6543(8) 0.06963(19) 0.115(3) Uani 1 1 d . . . . .
H26A H 0.5000 0.6359 0.0752 0.173 Uiso 1 1 calc R U . . .
H26B H 0.5626 0.6361 0.0361 0.173 Uiso 1 1 calc R U . . .
H26C H 0.5673 0.7443 0.0765 0.173 Uiso 1 1 calc R U . . .
C20 C -0.0090(3) 0.6461(10) 0.3360(3) 0.145(4) Uani 1 1 d . . . . .
H20A H -0.0070 0.6085 0.3681 0.218 Uiso 1 1 calc R U . . .
H20B H -0.0647 0.6473 0.3210 0.218 Uiso 1 1 calc R U . . .
H20C H 0.0117 0.7334 0.3386 0.218 Uiso 1 1 calc R U . . .
C42A C 0.6702(6) 0.7711(18) 0.4364(6) 0.064(7) Uani 0.60(6) 1 d D U P A 2
F6A F 0.6824(6) 0.6466(18) 0.4474(18) 0.096(8) Uani 0.60(6) 1 d D . P A 2
F5A F 0.7135(9) 0.834(4) 0.4707(7) 0.089(6) Uani 0.60(6) 1 d D . P A 2
F4A F 0.7001(9) 0.791(3) 0.3961(6) 0.068(5) Uani 0.60(6) 1 d D . P A 2

loop_
_atom_site_aniso_label
_atom_site_aniso_U_11
_atom_site_aniso_U_22
_atom_site_aniso_U_33
_atom_site_aniso_U_23
_atom_site_aniso_U_13
_atom_site_aniso_U_12
Mo1 0.02423(18) 0.02924(18) 0.02337(18) -0.00105(13) 0.00193(12) -0.00090(13)
O2 0.0318(14) 0.0382(14) 0.0244(13) -0.0042(10) 0.0038(11) -0.0037(11)
O1 0.0222(13) 0.0421(15) 0.0267(13) 0.0006(11) 0.0000(10) -0.0008(11)
O40 0.0328(14) 0.0353(14) 0.0271(13) -0.0010(10) -0.0021(11) -0.0051(11)
O100 0.0485(17) 0.0355(14) 0.0339(15) 0.0061(11) 0.0125(12) 0.0093(13)
F2 0.092(2) 0.0451(14) 0.0602(18) 0.0100(13) 0.0244(15) -0.0002(14)
F7 0.077(2) 0.107(2) 0.0359(15) -0.0277(15) 0.0100(14) -0.0265(17)
F4 0.053(7) 0.067(7) 0.060(9) -0.024(6) 0.030(6) -0.021(7)
F1 0.0652(19) 0.0468(16) 0.129(3) -0.0077(16) 0.0374(19) 0.0125(14)
N3 0.0339(19) 0.0404(18) 0.0380(19) -0.0116(15) -0.0070(15) -0.0019(15)
N1 0.0300(17) 0.0374(17) 0.0269(17) -0.0040(13) 0.0002(13) -0.0005(14)
F3 0.152(3) 0.0519(17) 0.079(2) -0.0135(15) -0.049(2) -0.0284(19)
N10 0.0332(18) 0.0345(17) 0.0324(17) -0.0015(13) -0.0021(14) 0.0014(14)
F6 0.052(5) 0.051(5) 0.036(8) -0.011(4) 0.003(4) 0.019(4)
F9 0.0422(18) 0.210(4) 0.0527(19) 0.037(2) 0.0104(14) -0.010(2)
N2 0.0343(18) 0.0445(19) 0.0362(19) -0.0125(15) 0.0003(15) -0.0042(15)
F5 0.036(6) 0.100(12) 0.054(6) -0.022(7) -0.027(5) 0.002(7)
F8 0.217(5) 0.0596(19) 0.0470(18) 0.0111(15) 0.042(2) 0.004(2)
C16 0.037(2) 0.0295(18) 0.0246(19) 0.0020(14) 0.0067(16) 0.0026(16)
C5 0.0265(19) 0.0286(19) 0.034(2) -0.0018(15) 0.0022(16) -0.0002(15)
C2 0.029(2) 0.0321(19) 0.028(2) -0.0022(15) -0.0025(15) -0.0015(15)
C10 0.0264(19) 0.0279(18) 0.036(2) 0.0048(15) 0.0029(16) -0.0015(15)
C1 0.0301(19) 0.0287(18) 0.0281(19) -0.0014(15) 0.0055(15) 0.0011(15)
C6 0.028(2) 0.038(2) 0.040(2) -0.0049(17) 0.0002(17) -0.0017(17)
C15 0.031(2) 0.032(2) 0.034(2) 0.0028(16) 0.0107(16) 0.0056(16)
C11 0.030(2) 0.038(2) 0.0250(19) 0.0033(15) 0.0037(15) 0.0034(16)
C7 0.028(2) 0.032(2) 0.048(2) -0.0043(17) 0.0015(17) -0.0010(16)
C40 0.032(2) 0.041(2) 0.028(2) -0.0067(16) -0.0029(16) -0.0041(17)
C9 0.027(2) 0.0327(19) 0.037(2) 0.0002(16) 0.0061(16) -0.0032(16)
C13 0.042(2) 0.045(2) 0.029(2) 0.0039(17) 0.0083(18) 0.0114(19)
C29 0.033(2) 0.0337(19) 0.040(2) 0.0012(17) 0.0126(17) -0.0015(17)
C32 0.036(2) 0.042(2) 0.048(3) -0.0020(19) 0.0101(19) -0.0040(18)
C8 0.033(2) 0.034(2) 0.044(2) 0.0008(17) 0.0105(18) 0.0003(17)
C21 0.033(2) 0.055(3) 0.031(2) -0.0061(18) 0.0097(17) -0.0052(19)
C42 0.021(6) 0.022(6) 0.022(6) -0.0006(10) 0.0013(12) -0.0011(10)
C12 0.039(2) 0.042(2) 0.032(2) 0.0012(17) 0.0011(18) 0.0028(18)
C43 0.050(3) 0.055(3) 0.025(2) -0.0044(19) -0.0001(18) -0.001(2)
C14 0.039(2) 0.038(2) 0.035(2) 0.0058(17) 0.0133(18) 0.0043(17)
C30 0.032(2) 0.040(2) 0.045(2) -0.0011(18) 0.0009(18) 0.0020(17)
C23 0.051(3) 0.069(3) 0.034(2) 0.009(2) 0.003(2) -0.005(2)
C61 0.037(2) 0.052(3) 0.053(3) -0.019(2) -0.001(2) -0.007(2)
C41 0.053(3) 0.047(2) 0.034(2) -0.0086(19) 0.000(2) -0.008(2)
C25 0.059(3) 0.072(3) 0.023(2) 0.003(2) 0.0079(19) 0.014(2)
C31 0.036(2) 0.053(3) 0.054(3) 0.000(2) 0.015(2) -0.003(2)
C28 0.063(3) 0.091(4) 0.036(3) 0.002(2) 0.021(2) 0.011(3)
C17 0.029(2) 0.058(3) 0.054(3) -0.014(2) -0.0007(19) -0.005(2)
C24 0.045(3) 0.058(3) 0.043(3) -0.015(2) 0.006(2) -0.003(2)
C100 0.091(4) 0.037(2) 0.041(3) 0.0074(19) 0.021(2) 0.012(2)
C103 0.072(3) 0.044(2) 0.064(3) 0.007(2) 0.031(3) 0.022(2)
C22 0.042(3) 0.097(4) 0.044(3) -0.019(3) 0.016(2) -0.010(3)
C19 0.037(3) 0.088(4) 0.085(4) 0.009(3) -0.012(3) 0.002(3)
C27 0.080(4) 0.111(5) 0.053(3) -0.038(3) 0.026(3) -0.015(3)
C102 0.123(5) 0.081(4) 0.078(4) 0.039(3) 0.053(4) 0.061(4)
C18 0.055(4) 0.093(5) 0.140(6) 0.046(4) -0.033(4) -0.042(3)
C101 0.173(7) 0.082(4) 0.057(4) 0.019(3) 0.040(4) 0.072(4)
C26 0.102(5) 0.217(8) 0.029(3) 0.031(4) 0.015(3) 0.084(5)
C20 0.031(3) 0.276(11) 0.126(6) -0.119(7) -0.005(3) 0.028(5)
C42A 0.063(7) 0.064(7) 0.063(7) -0.0005(10) 0.0062(13) -0.0008(10)
F6A 0.045(4) 0.076(6) 0.16(2) 0.033(8) -0.010(7) 0.007(4)
F5A 0.044(5) 0.146(16) 0.075(7) -0.059(8) 0.002(4) -0.024(6)
F4A 0.052(5) 0.112(11) 0.043(4) -0.007(6) 0.011(4) 0.027(6)

loop_
_atom_type_symbol
_atom_type_description
_atom_type_scat_dispersion_real
_atom_type_scat_dispersion_imag
_atom_type_scat_source
C C 0.0033 0.0016 'International Tables Vol C Tables 4.2.6.8 and 6.1.1.4'
H H 0.0000 0.0000 'International Tables Vol C Tables 4.2.6.8 and 6.1.1.4'
F F 0.0171 0.0103 'International Tables Vol C Tables 4.2.6.8 and 6.1.1.4'
Mo Mo -1.6832 0.6857 'International Tables Vol C Tables 4.2.6.8 and 6.1.1.4'
N N 0.0061 0.0033 'International Tables Vol C Tables 4.2.6.8 and 6.1.1.4'
O O 0.0106 0.0060 'International Tables Vol C Tables 4.2.6.8 and 6.1.1.4'

loop_
_geom_angle_atom_site_label_1
_geom_angle_atom_site_label_2
_geom_angle_atom_site_label_3
_geom_angle
_geom_angle_site_symmetry_1
_geom_angle_site_symmetry_3
_geom_angle_publ_flag
O2 Mo1 O40 96.19(10) . . ?
O2 Mo1 C1 79.40(12) . . ?
O1 Mo1 O2 149.61(10) . . ?
O1 Mo1 O40 97.34(10) . . ?
O1 Mo1 C1 78.09(11) . . ?
O40 Mo1 C1 158.59(11) . . ?
N10 Mo1 O2 101.48(13) . . ?
N10 Mo1 O1 100.50(13) . . ?
N10 Mo1 O40 106.66(13) . . ?
N10 Mo1 C1 94.75(14) . . ?
C16 O2 Mo1 142.9(2) . . ?
C10 O1 Mo1 138.0(2) . . ?
C40 O40 Mo1 152.0(2) . . ?
C103 O100 C100 108.5(3) . . ?
N2 N3 C2 113.3(3) . . ?
N2 N3 C61 115.8(3) . . ?
C2 N3 C61 130.9(3) . . ?
N2 N1 C1 113.6(3) . . ?
N2 N1 C11 118.5(3) . . ?
C1 N1 C11 127.8(3) . . ?
N3 N2 N1 103.5(3) . . ?
O2 C16 C15 121.9(3) . . ?
O2 C16 C11 119.7(3) . . ?
C11 C16 C15 118.5(3) . . ?
C10 C5 C2 117.0(3) . . ?
C6 C5 C2 123.5(3) . . ?
C6 C5 C10 119.4(3) . . ?
N3 C2 C5 128.1(3) . . ?
N3 C2 C1 105.2(3) . . ?
C1 C2 C5 126.6(3) . . ?
O1 C10 C5 119.4(3) . . ?
O1 C10 C9 120.8(3) . . ?
C5 C10 C9 119.8(3) . . ?
N1 C1 Mo1 127.7(3) . . ?
N1 C1 C2 104.3(3) . . ?
C2 C1 Mo1 127.4(3) . . ?
C5 C6 H6 118.9 . . ?
C7 C6 C5 122.1(4) . . ?
C7 C6 H6 118.9 . . ?
C16 C15 C29 121.3(3) . . ?
C14 C15 C16 117.5(3) . . ?
C14 C15 C29 121.1(3) . . ?
C16 C11 N1 119.2(3) . . ?
C12 C11 N1 118.8(3) . . ?
C12 C11 C16 121.9(3) . . ?
C6 C7 C8 116.8(4) . . ?
C6 C7 C17 121.6(4) . . ?
C8 C7 C17 121.6(4) . . ?
O40 C40 C42 106.3(6) . . ?
O40 C40 C43 109.1(3) . . ?
O40 C40 C41 112.2(3) . . ?
O40 C40 C42A 110.6(7) . . ?
C43 C40 C42 107.5(6) . . ?
C41 C40 C42 111.8(7) . . ?
C41 C40 C43 109.8(3) . . ?
C42A C40 C43 109.2(7) . . ?
C42A C40 C41 105.9(7) . . ?
C10 C9 C21 121.6(3) . . ?
C8 C9 C10 117.0(3) . . ?
C8 C9 C21 121.4(3) . . ?
C12 C13 C14 117.1(3) . . ?
C12 C13 C25 120.9(4) . . ?
C14 C13 C25 121.9(4) . . ?
C15 C29 C32 109.7(3) . . ?
C15 C29 C30 109.3(3) . . ?
C30 C29 C32 111.1(3) . . ?
C31 C29 C15 112.2(3) . . ?
C31 C29 C32 107.3(3) . . ?
C31 C29 C30 107.3(3) . . ?
C29 C32 H32A 109.5 . . ?
C29 C32 H32B 109.5 . . ?
C29 C32 H32C 109.5 . . ?
H32A C32 H32B 109.5 . . ?
H32A C32 H32C 109.5 . . ?
H32B C32 H32C 109.5 . . ?
C7 C8 C9 124.8(4) . . ?
C7 C8 H8 117.6 . . ?
C9 C8 H8 117.6 . . ?
C9 C21 C24 108.4(3) . . ?
C9 C21 C22 111.7(3) . . ?
C23 C21 C9 110.1(3) . . ?
C23 C21 C24 111.9(4) . . ?
C23 C21 C22 107.6(4) . . ?
C24 C21 C22 107.1(4) . . ?
F4 C42 F6 105.5(13) . . ?
F4 C42 C40 109.1(13) . . ?
F6 C42 C40 114.0(11) . . ?
F5 C42 F4 105.1(14) . . ?
F5 C42 F6 107.4(12) . . ?
F5 C42 C40 114.9(13) . . ?
C11 C12 H12 119.7 . . ?
C13 C12 C11 120.7(4) . . ?
C13 C12 H12 119.7 . . ?
F7 C43 C40 112.3(4) . . ?
F9 C43 F7 107.8(4) . . ?
F9 C43 F8 107.4(4) . . ?
F9 C43 C40 111.3(3) . . ?
F8 C43 F7 106.6(4) . . ?
F8 C43 C40 111.2(3) . . ?
C15 C14 C13 124.3(4) . . ?
C15 C14 H14 117.8 . . ?
C13 C14 H14 117.8 . . ?
C29 C30 H30A 109.5 . . ?
C29 C30 H30B 109.5 . . ?
C29 C30 H30C 109.5 . . ?
H30A C30 H30B 109.5 . . ?
H30A C30 H30C 109.5 . . ?
H30B C30 H30C 109.5 . . ?
C21 C23 H23A 109.5 . . ?
C21 C23 H23B 109.5 . . ?
C21 C23 H23C 109.5 . . ?
H23A C23 H23B 109.5 . . ?
H23A C23 H23C 109.5 . . ?
H23B C23 H23C 109.5 . . ?
N3 C61 H61A 109.5 . . ?
N3 C61 H61B 109.5 . . ?
N3 C61 H61C 109.5 . . ?
H61A C61 H61B 109.5 . . ?
H61A C61 H61C 109.5 . . ?
H61B C61 H61C 109.5 . . ?
F2 C41 F3 106.3(4) . . ?
F2 C41 C40 111.9(3) . . ?
F1 C41 F2 106.1(4) . . ?
F1 C41 F3 108.0(4) . . ?
F1 C41 C40 111.4(4) . . ?
F3 C41 C40 112.9(4) . . ?
C13 C25 C27 109.1(4) . . ?
C28 C25 C13 113.0(4) . . ?
C28 C25 C27 106.9(4) . . ?
C28 C25 C26 108.9(4) . . ?
C26 C25 C13 108.3(4) . . ?
C26 C25 C27 110.6(5) . . ?
C29 C31 H31A 109.5 . . ?
C29 C31 H31B 109.5 . . ?
C29 C31 H31C 109.5 . . ?
H31A C31 H31B 109.5 . . ?
H31A C31 H31C 109.5 . . ?
H31B C31 H31C 109.5 . . ?
C25 C28 H28A 109.5 . . ?
C25 C28 H28B 109.5 . . ?
C25 C28 H28C 109.5 . . ?
H28A C28 H28B 109.5 . . ?
H28A C28 H28C 109.5 . . ?
H28B C28 H28C 109.5 . . ?
C19 C17 C7 111.2(4) . . ?
C19 C17 C18 106.9(4) . . ?
C18 C17 C7 108.5(4) . . ?
C20 C17 C7 112.3(4) . . ?
C20 C17 C19 106.6(5) . . ?
C20 C17 C18 111.4(6) . . ?
C21 C24 H24A 109.5 . . ?
C21 C24 H24B 109.5 . . ?
C21 C24 H24C 109.5 . . ?
H24A C24 H24B 109.5 . . ?
H24A C24 H24C 109.5 . . ?
H24B C24 H24C 109.5 . . ?
O100 C100 H10A 110.4 . . ?
O100 C100 H10B 110.4 . . ?
O100 C100 C101 106.5(4) . . ?
H10A C100 H10B 108.6 . . ?
C101 C100 H10A 110.4 . . ?
C101 C100 H10B 110.4 . . ?
O100 C103 H10C 110.2 . . ?
O100 C103 H10D 110.2 . . ?
O100 C103 C102 107.8(4) . . ?
H10C C103 H10D 108.5 . . ?
C102 C103 H10C 110.2 . . ?
C102 C103 H10D 110.2 . . ?
C21 C22 H22A 109.5 . . ?
C21 C22 H22B 109.5 . . ?
C21 C22 H22C 109.5 . . ?
H22A C22 H22B 109.5 . . ?
H22A C22 H22C 109.5 . . ?
H22B C22 H22C 109.5 . . ?
C17 C19 H19A 109.5 . . ?
C17 C19 H19B 109.5 . . ?
C17 C19 H19C 109.5 . . ?
H19A C19 H19B 109.5 . . ?
H19A C19 H19C 109.5 . . ?
H19B C19 H19C 109.5 . . ?
C25 C27 H27A 109.5 . . ?
C25 C27 H27B 109.5 . . ?
C25 C27 H27C 109.5 . . ?
H27A C27 H27B 109.5 . . ?
H27A C27 H27C 109.5 . . ?
H27B C27 H27C 109.5 . . ?
C103 C102 H10E 110.2 . . ?
C103 C102 H10F 110.2 . . ?
H10E C102 H10F 108.5 . . ?
C101 C102 C103 107.5(4) . . ?
C101 C102 H10E 110.2 . . ?
C101 C102 H10F 110.2 . . ?
C17 C18 H18A 109.5 . . ?
C17 C18 H18B 109.5 . . ?
C17 C18 H18C 109.5 . . ?
H18A C18 H18B 109.5 . . ?
H18A C18 H18C 109.5 . . ?
H18B C18 H18C 109.5 . . ?
C100 C101 H10G 109.9 . . ?
C100 C101 H10H 109.9 . . ?
C102 C101 C100 109.1(4) . . ?
C102 C101 H10G 109.9 . . ?
C102 C101 H10H 109.9 . . ?
H10G C101 H10H 108.3 . . ?
C25 C26 H26A 109.5 . . ?
C25 C26 H26B 109.5 . . ?
C25 C26 H26C 109.5 . . ?
H26A C26 H26B 109.5 . . ?
H26A C26 H26C 109.5 . . ?
H26B C26 H26C 109.5 . . ?
C17 C20 H20A 109.5 . . ?
C17 C20 H20B 109.5 . . ?
C17 C20 H20C 109.5 . . ?
H20A C20 H20B 109.5 . . ?
H20A C20 H20C 109.5 . . ?
H20B C20 H20C 109.5 . . ?
F6A C42A C40 106.6(12) . . ?
F5A C42A C40 115.2(11) . . ?
F5A C42A F6A 105.0(11) . . ?
F4A C42A C40 113.7(11) . . ?
F4A C42A F6A 107.1(12) . . ?
F4A C42A F5A 108.5(13) . . ?

loop_
_geom_bond_atom_site_label_1
_geom_bond_atom_site_label_2
_geom_bond_distance
_geom_bond_site_symmetry_2
_geom_bond_publ_flag
Mo1 O2 1.950(2) . ?
Mo1 O1 1.942(2) . ?
Mo1 O40 1.997(2) . ?
Mo1 N10 1.645(3) . ?
Mo1 C1 2.163(3) . ?
O2 C16 1.348(4) . ?
O1 C10 1.356(4) . ?
O40 C40 1.364(4) . ?
O100 C100 1.427(5) . ?
O100 C103 1.423(5) . ?
F2 C41 1.311(5) . ?
F7 C43 1.316(5) . ?
F4 C42 1.330(12) . ?
F1 C41 1.306(5) . ?
N3 N2 1.318(5) . ?
N3 C2 1.374(5) . ?
N3 C61 1.463(5) . ?
N1 N2 1.337(4) . ?
N1 C1 1.368(4) . ?
N1 C11 1.427(5) . ?
F3 C41 1.318(5) . ?
F6 C42 1.338(15) . ?
F9 C43 1.289(5) . ?
F5 C42 1.305(12) . ?
F8 C43 1.299(5) . ?
C16 C15 1.416(5) . ?
C16 C11 1.403(5) . ?
C5 C2 1.450(5) . ?
C5 C10 1.409(5) . ?
C5 C6 1.397(5) . ?
C2 C1 1.385(5) . ?
C10 C9 1.415(5) . ?
C6 H6 0.9500 . ?
C6 C7 1.381(5) . ?
C15 C29 1.531(5) . ?
C15 C14 1.394(5) . ?
C11 C12 1.389(5) . ?
C7 C8 1.382(5) . ?
C7 C17 1.539(5) . ?
C40 C42 1.574(10) . ?
C40 C43 1.561(6) . ?
C40 C41 1.536(6) . ?
C40 C42A 1.535(11) . ?
C9 C8 1.389(5) . ?
C9 C21 1.536(5) . ?
C13 C12 1.384(5) . ?
C13 C14 1.396(6) . ?
C13 C25 1.541(5) . ?
C29 C32 1.548(5) . ?
C29 C30 1.542(5) . ?
C29 C31 1.524(5) . ?
C32 H32A 0.9800 . ?
C32 H32B 0.9800 . ?
C32 H32C 0.9800 . ?
C8 H8 0.9500 . ?
C21 C23 1.524(6) . ?
C21 C24 1.537(6) . ?
C21 C22 1.548(5) . ?
C12 H12 0.9500 . ?
C14 H14 0.9500 . ?
C30 H30A 0.9800 . ?
C30 H30B 0.9800 . ?
C30 H30C 0.9800 . ?
C23 H23A 0.9800 . ?
C23 H23B 0.9800 . ?
C23 H23C 0.9800 . ?
C61 H61A 0.9800 . ?
C61 H61B 0.9800 . ?
C61 H61C 0.9800 . ?
C25 C28 1.524(6) . ?
C25 C27 1.545(7) . ?
C25 C26 1.530(7) . ?
C31 H31A 0.9800 . ?
C31 H31B 0.9800 . ?
C31 H31C 0.9800 . ?
C28 H28A 0.9800 . ?
C28 H28B 0.9800 . ?
C28 H28C 0.9800 . ?
C17 C19 1.519(7) . ?
C17 C18 1.520(7) . ?
C17 C20 1.498(7) . ?
C24 H24A 0.9800 . ?
C24 H24B 0.9800 . ?
C24 H24C 0.9800 . ?
C100 H10A 0.9900 . ?
C100 H10B 0.9900 . ?
C100 C101 1.463(7) . ?
C103 H10C 0.9900 . ?
C103 H10D 0.9900 . ?
C103 C102 1.455(6) . ?
C22 H22A 0.9800 . ?
C22 H22B 0.9800 . ?
C22 H22C 0.9800 . ?
C19 H19A 0.9800 . ?
C19 H19B 0.9800 . ?
C19 H19C 0.9800 . ?
C27 H27A 0.9800 . ?
C27 H27B 0.9800 . ?
C27 H27C 0.9800 . ?
C102 H10E 0.9900 . ?
C102 H10F 0.9900 . ?
C102 C101 1.396(7) . ?
C18 H18A 0.9800 . ?
C18 H18B 0.9800 . ?
C18 H18C 0.9800 . ?
C101 H10G 0.9900 . ?
C101 H10H 0.9900 . ?
C26 H26A 0.9800 . ?
C26 H26B 0.9800 . ?
C26 H26C 0.9800 . ?
C20 H20A 0.9800 . ?
C20 H20B 0.9800 . ?
C20 H20C 0.9800 . ?
C42A F6A 1.354(14) . ?
C42A F5A 1.315(11) . ?
C42A F4A 1.304(11) . ?

loop_
_geom_torsion_atom_site_label_1
_geom_torsion_atom_site_label_2
_geom_torsion_atom_site_label_3
_geom_torsion_atom_site_label_4
_geom_torsion
_geom_torsion_site_symmetry_1
_geom_torsion_site_symmetry_2
_geom_torsion_site_symmetry_3
_geom_torsion_site_symmetry_4
_geom_torsion_publ_flag
Mo1 O2 C16 C15 158.3(3) . . . . ?
Mo1 O2 C16 C11 -22.1(6) . . . . ?
Mo1 O1 C10 C5 44.5(5) . . . . ?
Mo1 O1 C10 C9 -136.8(3) . . . . ?
Mo1 O40 C40 C42 -122.3(7) . . . . ?
Mo1 O40 C40 C43 122.1(5) . . . . ?
Mo1 O40 C40 C41 0.2(7) . . . . ?
Mo1 O40 C40 C42A -117.8(8) . . . . ?
O2 C16 C15 C29 0.4(5) . . . . ?
O2 C16 C15 C14 179.2(3) . . . . ?
O2 C16 C11 N1 2.3(5) . . . . ?
O2 C16 C11 C12 -179.9(3) . . . . ?
O1 C10 C9 C8 -179.1(3) . . . . ?
O1 C10 C9 C21 1.9(5) . . . . ?
O40 C40 C42 F4 82.9(17) . . . . ?
O40 C40 C42 F6 -34.8(13) . . . . ?
O40 C40 C42 F5 -159.5(14) . . . . ?
O40 C40 C43 F7 -178.7(3) . . . . ?
O40 C40 C43 F9 -57.8(5) . . . . ?
O40 C40 C43 F8 61.9(5) . . . . ?
O40 C40 C41 F2 -53.1(5) . . . . ?
O40 C40 C41 F1 65.4(4) . . . . ?
O40 C40 C41 F3 -172.9(4) . . . . ?
O40 C40 C42A F6A -61(3) . . . . ?
O40 C40 C42A F5A -177.2(17) . . . . ?
O40 C40 C42A F4A 57(3) . . . . ?
O100 C100 C101 C102 1.2(8) . . . . ?
O100 C103 C102 C101 -7.2(8) . . . . ?
N3 C2 C1 Mo1 -170.0(2) . . . . ?
N3 C2 C1 N1 1.5(4) . . . . ?
N1 C11 C12 C13 178.9(3) . . . . ?
N2 N3 C2 C5 176.5(3) . . . . ?
N2 N3 C2 C1 -0.9(4) . . . . ?
N2 N1 C1 Mo1 169.8(3) . . . . ?
N2 N1 C1 C2 -1.7(4) . . . . ?
N2 N1 C11 C16 -170.4(3) . . . . ?
N2 N1 C11 C12 11.8(5) . . . . ?
C16 C15 C29 C32 -59.9(4) . . . . ?
C16 C15 C29 C30 62.2(4) . . . . ?
C16 C15 C29 C31 -178.9(3) . . . . ?
C16 C15 C14 C13 0.4(6) . . . . ?
C16 C11 C12 C13 1.1(6) . . . . ?
C5 C2 C1 Mo1 12.5(5) . . . . ?
C5 C2 C1 N1 -176.0(3) . . . . ?
C5 C10 C9 C8 -0.4(5) . . . . ?
C5 C10 C9 C21 -179.3(3) . . . . ?
C5 C6 C7 C8 -0.7(6) . . . . ?
C5 C6 C7 C17 -178.8(4) . . . . ?
C2 N3 N2 N1 -0.1(4) . . . . ?
C2 C5 C10 O1 -2.6(5) . . . . ?
C2 C5 C10 C9 178.7(3) . . . . ?
C2 C5 C6 C7 -178.0(3) . . . . ?
C10 C5 C2 N3 162.3(4) . . . . ?
C10 C5 C2 C1 -20.9(5) . . . . ?
C10 C5 C6 C7 -0.5(6) . . . . ?
C10 C9 C8 C7 -1.0(6) . . . . ?
C10 C9 C21 C23 -59.0(5) . . . . ?
C10 C9 C21 C24 63.7(5) . . . . ?
C10 C9 C21 C22 -178.6(4) . . . . ?
C1 N1 N2 N3 1.2(4) . . . . ?
C1 N1 C11 C16 13.0(5) . . . . ?
C1 N1 C11 C12 -164.9(4) . . . . ?
C6 C5 C2 N3 -20.2(6) . . . . ?
C6 C5 C2 C1 156.6(4) . . . . ?
C6 C5 C10 O1 179.8(3) . . . . ?
C6 C5 C10 C9 1.1(5) . . . . ?
C6 C7 C8 C9 1.6(6) . . . . ?
C6 C7 C17 C19 -38.3(6) . . . . ?
C6 C7 C17 C18 78.9(5) . . . . ?
C6 C7 C17 C20 -157.6(6) . . . . ?
C15 C16 C11 N1 -178.1(3) . . . . ?
C15 C16 C11 C12 -0.3(5) . . . . ?
C11 N1 N2 N3 -176.0(3) . . . . ?
C11 N1 C1 Mo1 -13.4(5) . . . . ?
C11 N1 C1 C2 175.1(3) . . . . ?
C11 C16 C15 C29 -179.1(3) . . . . ?
C11 C16 C15 C14 -0.4(5) . . . . ?
C29 C15 C14 C13 179.1(3) . . . . ?
C8 C7 C17 C19 143.7(4) . . . . ?
C8 C7 C17 C18 -99.1(5) . . . . ?
C8 C7 C17 C20 24.4(7) . . . . ?
C8 C9 C21 C23 122.0(4) . . . . ?
C8 C9 C21 C24 -115.3(4) . . . . ?
C8 C9 C21 C22 2.5(5) . . . . ?
C21 C9 C8 C7 178.0(4) . . . . ?
C42 C40 C43 F7 66.4(7) . . . . ?
C42 C40 C43 F9 -172.6(7) . . . . ?
C42 C40 C43 F8 -53.0(8) . . . . ?
C42 C40 C41 F2 66.1(7) . . . . ?
C42 C40 C41 F1 -175.3(6) . . . . ?
C42 C40 C41 F3 -53.7(7) . . . . ?
C12 C13 C14 C15 0.3(6) . . . . ?
C12 C13 C25 C28 -173.2(4) . . . . ?
C12 C13 C25 C27 -54.4(5) . . . . ?
C12 C13 C25 C26 66.0(6) . . . . ?
C43 C40 C42 F4 -160.4(15) . . . . ?
C43 C40 C42 F6 82.0(11) . . . . ?
C43 C40 C42 F5 -42.7(14) . . . . ?
C43 C40 C41 F2 -174.6(3) . . . . ?
C43 C40 C41 F1 -56.1(4) . . . . ?
C43 C40 C41 F3 65.6(5) . . . . ?
C43 C40 C42A F6A 59(2) . . . . ?
C43 C40 C42A F5A -57.1(17) . . . . ?
C43 C40 C42A F4A 177(2) . . . . ?
C14 C15 C29 C32 121.5(4) . . . . ?
C14 C15 C29 C30 -116.5(4) . . . . ?
C14 C15 C29 C31 2.4(5) . . . . ?
C14 C13 C12 C11 -1.0(6) . . . . ?
C14 C13 C25 C28 8.6(6) . . . . ?
C14 C13 C25 C27 127.3(4) . . . . ?
C14 C13 C25 C26 -112.2(5) . . . . ?
C61 N3 N2 N1 -177.9(3) . . . . ?
C61 N3 C2 C5 -6.1(7) . . . . ?
C61 N3 C2 C1 176.5(4) . . . . ?
C41 C40 C42 F4 -39.8(17) . . . . ?
C41 C40 C42 F6 -157.4(10) . . . . ?
C41 C40 C42 F5 77.9(14) . . . . ?
C41 C40 C43 F7 -55.4(5) . . . . ?
C41 C40 C43 F9 65.6(5) . . . . ?
C41 C40 C43 F8 -174.8(4) . . . . ?
C41 C40 C42A F6A 177(2) . . . . ?
C41 C40 C42A F5A 61.1(18) . . . . ?
C41 C40 C42A F4A -65(3) . . . . ?
C25 C13 C12 C11 -179.4(4) . . . . ?
C25 C13 C14 C15 178.6(4) . . . . ?
C17 C7 C8 C9 179.6(4) . . . . ?
C100 O100 C103 C102 8.0(6) . . . . ?
C103 O100 C100 C101 -5.7(6) . . . . ?
C103 C102 C101 C100 3.6(9) . . . . ?
C42A C40 C43 F7 60.3(8) . . . . ?
C42A C40 C43 F9 -178.7(8) . . . . ?
C42A C40 C43 F8 -59.1(8) . . . . ?
C42A C40 C41 F2 67.6(7) . . . . ?
C42A C40 C41 F1 -173.9(7) . . . . ?
C42A C40 C41 F3 -52.2(8) . . . . ?

loop_
_smtbx_masks_void_nr
_smtbx_masks_void_average_x
_smtbx_masks_void_average_y
_smtbx_masks_void_average_z
_smtbx_masks_void_volume
_smtbx_masks_void_count_electrons
_smtbx_masks_void_content
1 0.000 -0.409 0.500 710.0 75.6 '1.8 C4H10O1'
2 -0.500 -0.703 1.000 710.0 75.6 '1.8 C4H10O1'
